data_1506949
loop_
_publ_author_name
'Le, Julie Cong-Dung'
'Pagenkopf, Brian L.'

_publ_section_title
;
 A new class of substituted aryl bis(oxazoline) ligands for highly
 enantioselective copper-catalyzed asymmetric aldol addition of
 dienolsilane to pyruvate and glyoxylate esters.
;
_journal_issue 22
_journal_name_full 'Organic letters'
_journal_page_first 4097
_journal_page_last 4099
_journal_paper_doi 10.1021/ol048179w
_journal_volume 6
_journal_year 2004
_chemical_formula_sum 'C31 H42 N2 O4'
_chemical_formula_weight 506.67
_chemical_name_systematic
; 
 ? 
;
_space_group_IT_number 4
_symmetry_cell_setting monoclinic
_symmetry_space_group_name_Hall 'P 2yb'
_symmetry_space_group_name_H-M 'P 1 21 1'
_atom_sites_solution_hydrogens geom
_atom_sites_solution_primary direct
_atom_sites_solution_secondary difmap
_audit_creation_method SHELXL-97
_cell_angle_alpha 90.00
_cell_angle_beta 109.187(2)
_cell_angle_gamma 90.00
_cell_formula_units_Z 2
_cell_length_a 10.2344(2)
_cell_length_b 9.9456(3)
_cell_length_c 15.2225(4)
_cell_measurement_temperature 153(2)
_cell_volume 1463.39(7)
_computing_cell_refinement 'Collect software, Nonius B.V. 1998'
_computing_data_collection 'Collect software, Nonius B.V. 1998'
_computing_data_reduction
;
DENZO and Scalepack (Otwinoski and Minor, 1997)
;
_computing_molecular_graphics 'XP SHELXTL/PC, Siemens Analytical'
_computing_structure_refinement 'XL SHELXTL/PC, Siemens Analytical'
_computing_structure_solution
;

SIR97 - Altomare A., Burla M.C., Camalli M., Cascarano G.L., Giacovazzo C., 
Guagliardi A., Moliterni A.G.G., Polidori G.,Spagna R.
;
_diffrn_ambient_temperature 153(2)
_diffrn_measured_fraction_theta_full 0.994
_diffrn_measured_fraction_theta_max 0.994
_diffrn_measurement_device_type 'Nonius Kappa CCD'
_diffrn_measurement_method \w-scans
_diffrn_radiation_monochromator graphite
_diffrn_radiation_source 'fine-focus sealed tube'
_diffrn_radiation_type MoK\a
_diffrn_radiation_wavelength 0.71070
_diffrn_reflns_av_R_equivalents 0.0000
_diffrn_reflns_av_sigmaI/netI 0.0576
_diffrn_reflns_limit_h_max 13
_diffrn_reflns_limit_h_min -13
_diffrn_reflns_limit_k_max 10
_diffrn_reflns_limit_k_min -12
_diffrn_reflns_limit_l_max 19
_diffrn_reflns_limit_l_min -19
_diffrn_reflns_number 5518
_diffrn_reflns_theta_full 27.50
_diffrn_reflns_theta_max 27.50
_diffrn_reflns_theta_min 2.92
_exptl_absorpt_coefficient_mu 0.075
_exptl_absorpt_correction_type none
_exptl_crystal_colour colorless
_exptl_crystal_density_diffrn 1.150
_exptl_crystal_density_method 'not measured'
_exptl_crystal_description blocks
_exptl_crystal_F_000 548
_exptl_crystal_size_max 0.55
_exptl_crystal_size_mid 0.26
_exptl_crystal_size_min 0.20
_refine_diff_density_max 0.170
_refine_diff_density_min -0.161
_refine_diff_density_rms 0.040
_refine_ls_abs_structure_details 'Flack H D (1983), Acta Cryst. A39, 876-881'
_refine_ls_abs_structure_Flack -1.0(10)
_refine_ls_extinction_coef 0.0214(19)
_refine_ls_extinction_expression Fc^*^=kFc[1+0.001xFc^2^\l^3^/sin(2\q)]^-1/4^
_refine_ls_extinction_method SHELXL
_refine_ls_goodness_of_fit_ref 1.048
_refine_ls_hydrogen_treatment mixed
_refine_ls_matrix_type full
_refine_ls_number_parameters 335
_refine_ls_number_reflns 5518
_refine_ls_number_restraints 1
_refine_ls_restrained_S_all 1.048
_refine_ls_R_factor_all 0.0686
_refine_ls_R_factor_gt 0.0429
_refine_ls_shift/su_max 0.009
_refine_ls_shift/su_mean 0.002
_refine_ls_structure_factor_coef Fsqd
_refine_ls_weighting_details 'calc w=1/[\s^2^(Fo^2^)+(0.0181P)^2^+0.4214P] where P=(Fo^2^+2Fc^2^)/3'
_refine_ls_weighting_scheme calc
_refine_ls_wR_factor_gt 0.0803
_refine_ls_wR_factor_ref 0.0900
_reflns_number_gt 4295
_reflns_number_total 5518
_reflns_threshold_expression >2sigma(I)
_cod_data_source_file ol048179wsi20040908_095204.cif
_cod_data_source_block 20jl49
_cod_depositor_comments
;
The following automatic conversions were performed:

'_symmetry_cell_setting' value 'Monoclinic' changed to 'monoclinic'
according to /home/saulius/struct/CIF-dictionaries/cif_core.dic
dictionary named 'cif_core.dic' version 2.4.1 from 2010-06-29.

Automatic conversion script
Id: cif_fix_values 1715 2011-07-08 13:25:40Z adriana 
;
_cod_original_cell_volume 1463.38(7)
_cod_original_sg_symbol_H-M P21
_cod_database_code 1506949

loop_
_symmetry_equiv_pos_as_xyz
'x, y, z'
'-x, y+1/2, -z'

loop_
_atom_site_label
_atom_site_type_symbol
_atom_site_fract_x
_atom_site_fract_y
_atom_site_fract_z
_atom_site_U_iso_or_equiv
_atom_site_adp_type
_atom_site_occupancy
_atom_site_symmetry_multiplicity
_atom_site_calc_flag
_atom_site_refinement_flags
O1 O 0.16457(16) 0.30463(15) 0.28963(10) 0.0367(4) Uani 1 1 d .
C2 C 0.3036(2) 0.3261(2) 0.33163(14) 0.0282(5) Uani 1 1 d .
N3 N 0.36821(18) 0.25323(19) 0.39959(11) 0.0306(4) Uani 1 1 d .
C4 C 0.2655(2) 0.1639(2) 0.41829(14) 0.0315(5) Uani 1 1 d .
H4 H 0.2956 0.0722 0.4196 0.038 Uiso 1 1 d R
C5 C 0.1338(3) 0.1853(2) 0.33419(14) 0.0354(6) Uani 1 1 d .
H5A H 0.1152 0.1094 0.2929 0.042 Uiso 1 1 d R
H5B H 0.0557 0.2006 0.3545 0.042 Uiso 1 1 d R
C6 C 0.2478(2) 0.1987(2) 0.51069(14) 0.0265(5) Uani 1 1 d .
C7 C 0.1724(2) 0.1119(2) 0.54809(14) 0.0267(5) Uani 1 1 d .
C8 C 0.1543(2) 0.1420(2) 0.63209(14) 0.0290(5) Uani 1 1 d .
H8 H 0.1042 0.0815 0.6584 0.035 Uiso 1 1 d R
C9 C 0.2101(2) 0.2607(2) 0.67858(14) 0.0295(5) Uani 1 1 d .
H9 H 0.1961 0.2820 0.7364 0.035 Uiso 1 1 d R
C10 C 0.2843(2) 0.3492(2) 0.64327(14) 0.0258(5) Uani 1 1 d .
C11 C 0.3021(2) 0.3140(2) 0.55845(13) 0.0264(5) Uani 1 1 d .
H11 H 0.3525 0.3743 0.5321 0.032 Uiso 1 1 d R
O12 O 0.12055(16) -0.00085(14) 0.49619(10) 0.0358(4) Uani 1 1 d .
C13 C 0.0528(3) -0.0964(2) 0.53594(17) 0.0454(6) Uani 1 1 d .
H13A H 0.0198 -0.1702 0.4938 0.068 Uiso 1 1 d R
H13B H 0.1167 -0.1291 0.5934 0.068 Uiso 1 1 d R
H13C H -0.0239 -0.0537 0.5477 0.068 Uiso 1 1 d R
C14 C 0.3463(2) 0.4806(2) 0.69041(14) 0.0342(5) Uani 1 1 d .
C15 C 0.3064(3) 0.5078(3) 0.77689(18) 0.0555(8) Uani 1 1 d .
H15A H 0.3397 0.4356 0.8204 0.083 Uiso 1 1 d R
H15B H 0.3474 0.5908 0.8048 0.083 Uiso 1 1 d R
H15C H 0.2076 0.5138 0.7601 0.083 Uiso 1 1 d R
C16 C 0.2928(3) 0.5978(2) 0.62310(19) 0.0538(7) Uani 1 1 d .
H16A H 0.3158 0.5840 0.5675 0.081 Uiso 1 1 d R
H16B H 0.1941 0.6031 0.6076 0.081 Uiso 1 1 d R
H16C H 0.3339 0.6801 0.6523 0.081 Uiso 1 1 d R
C17 C 0.5044(2) 0.4728(3) 0.71812(18) 0.0507(7) Uani 1 1 d .
H17A H 0.5321 0.4560 0.6647 0.076 Uiso 1 1 d R
H17B H 0.5436 0.5563 0.7463 0.076 Uiso 1 1 d R
H17C H 0.5366 0.4011 0.7622 0.076 Uiso 1 1 d R
C18 C 0.3648(2) 0.4340(2) 0.28805(14) 0.0290(5) Uani 1 1 d .
C19 C 0.5100(2) 0.4706(3) 0.35212(16) 0.0417(6) Uani 1 1 d .
H19A H 0.5050 0.5037 0.4102 0.063 Uiso 1 1 d R
H19B H 0.5679 0.3923 0.3631 0.063 Uiso 1 1 d R
H19C H 0.5482 0.5389 0.3232 0.063 Uiso 1 1 d R
C20 C 0.3689(3) 0.3820(3) 0.19415(15) 0.0413(6) Uani 1 1 d .
H20A H 0.4077 0.4491 0.1646 0.062 Uiso 1 1 d R
H20B H 0.4246 0.3022 0.2040 0.062 Uiso 1 1 d R
H20C H 0.2765 0.3614 0.1551 0.062 Uiso 1 1 d R
C21 C 0.2787(2) 0.5606(2) 0.27345(14) 0.0270(5) Uani 1 1 d .
O22 O 0.24537(16) 0.60086(15) 0.34897(10) 0.0358(4) Uani 1 1 d .
C23 C 0.1872(2) 0.7344(2) 0.32576(15) 0.0364(5) Uani 1 1 d .
H23A H 0.2477 0.8019 0.3626 0.044 Uiso 1 1 d R
H23B H 0.0991 0.7402 0.3352 0.044 Uiso 1 1 d R
C24 C 0.1676(2) 0.7493(2) 0.22157(14) 0.0327(5) Uani 1 1 d .
H24 H 0.2113 0.8308 0.2120 0.039 Uiso 1 1 d R
N25 N 0.24332(18) 0.63306(19) 0.20136(12) 0.0335(4) Uani 1 1 d .
C26 C 0.0185(2) 0.7470(2) 0.15853(13) 0.0284(5) Uani 1 1 d .
C27 C -0.0460(2) 0.8647(2) 0.11559(14) 0.0296(5) Uani 1 1 d .
C28 C -0.1811(2) 0.8599(2) 0.05581(14) 0.0360(6) Uani 1 1 d .
H28 H -0.2233 0.9406 0.0245 0.043 Uiso 1 1 d R
C29 C -0.2531(2) 0.7391(2) 0.04115(14) 0.0351(5) Uani 1 1 d .
H29 H -0.3465 0.7373 -0.0009 0.042 Uiso 1 1 d R
C30 C -0.1949(2) 0.6212(2) 0.08427(14) 0.0302(5) Uani 1 1 d .
C31 C -0.0568(2) 0.6286(2) 0.14221(14) 0.0295(5) Uani 1 1 d .
H31 H -0.0125 0.5480 0.1723 0.035 Uiso 1 1 d R
O32 O 0.03144(16) 0.98030(15) 0.13645(10) 0.0367(4) Uani 1 1 d .
C33 C -0.0274(3) 1.0997(2) 0.08604(17) 0.0456(6) Uani 1 1 d .
H33A H 0.0362 1.1732 0.1064 0.068 Uiso 1 1 d R
H33B H -0.0461 1.0850 0.0207 0.068 Uiso 1 1 d R
H33C H -0.1121 1.1208 0.0972 0.068 Uiso 1 1 d R
C34 C -0.2725(2) 0.4868(3) 0.06687(14) 0.0365(5) Uani 1 1 d .
C35 C -0.4291(3) 0.5090(3) 0.0251(2) 0.0691(9) Uani 1 1 d .
H35A H -0.4511 0.5592 -0.0318 0.104 Uiso 1 1 d R
H35B H -0.4742 0.4231 0.0129 0.104 Uiso 1 1 d R
H35C H -0.4602 0.5576 0.0690 0.104 Uiso 1 1 d R
C36 C -0.2454(3) 0.4076(3) 0.15657(17) 0.0529(7) Uani 1 1 d .
H36A H -0.2762 0.4586 0.1997 0.079 Uiso 1 1 d R
H36B H -0.2950 0.3241 0.1431 0.079 Uiso 1 1 d R
H36C H -0.1481 0.3899 0.1834 0.079 Uiso 1 1 d R
C37 C -0.2237(3) 0.4036(3) -0.00138(19) 0.0591(8) Uani 1 1 d .
H37A H -0.2390 0.4511 -0.0588 0.089 Uiso 1 1 d R
H37B H -0.1266 0.3859 0.0269 0.089 Uiso 1 1 d R
H37C H -0.2735 0.3201 -0.0135 0.089 Uiso 1 1 d R

loop_
_atom_site_aniso_label
_atom_site_aniso_U_11
_atom_site_aniso_U_22
_atom_site_aniso_U_33
_atom_site_aniso_U_23
_atom_site_aniso_U_13
_atom_site_aniso_U_12
O1 0.0341(9) 0.0368(9) 0.0340(8) 0.0072(7) 0.0039(7) -0.0093(7)
C2 0.0264(12) 0.0326(13) 0.0251(11) -0.0059(10) 0.0078(9) 0.0004(10)
N3 0.0343(10) 0.0337(10) 0.0274(9) 0.0024(8) 0.0151(8) 0.0047(9)
C4 0.0434(14) 0.0229(12) 0.0323(12) -0.0010(9) 0.0180(11) 0.0050(10)
C5 0.0461(15) 0.0304(13) 0.0301(12) -0.0040(10) 0.0131(10) -0.0104(11)
C6 0.0274(12) 0.0234(11) 0.0290(11) 0.0035(9) 0.0098(9) 0.0030(9)
C7 0.0248(11) 0.0201(11) 0.0309(11) 0.0023(9) 0.0035(9) -0.0011(10)
C8 0.0291(12) 0.0283(12) 0.0301(11) 0.0068(9) 0.0103(9) -0.0008(10)
C9 0.0299(12) 0.0328(13) 0.0280(11) 0.0022(9) 0.0124(9) 0.0011(10)
C10 0.0258(12) 0.0240(11) 0.0285(10) 0.0002(9) 0.0101(9) 0.0008(9)
C11 0.0294(12) 0.0223(11) 0.0298(11) 0.0037(9) 0.0130(9) 0.0009(10)
O12 0.0455(10) 0.0237(8) 0.0368(8) -0.0020(7) 0.0119(7) -0.0098(8)
C13 0.0511(16) 0.0301(13) 0.0520(15) 0.0027(12) 0.0127(13) -0.0127(12)
C14 0.0388(14) 0.0299(13) 0.0348(12) -0.0068(11) 0.0134(10) -0.0051(12)
C15 0.076(2) 0.0479(17) 0.0536(16) -0.0231(13) 0.0352(15) -0.0160(15)
C16 0.0703(19) 0.0279(14) 0.0599(17) -0.0064(13) 0.0168(15) -0.0057(14)
C17 0.0398(15) 0.0463(16) 0.0615(16) -0.0138(14) 0.0104(13) -0.0116(14)
C18 0.0276(12) 0.0301(13) 0.0297(11) 0.0014(9) 0.0098(9) 0.0011(10)
C19 0.0284(13) 0.0419(14) 0.0513(15) 0.0046(12) 0.0080(11) -0.0007(12)
C20 0.0499(15) 0.0424(15) 0.0392(13) -0.0004(11) 0.0250(12) 0.0049(13)
C21 0.0241(12) 0.0300(12) 0.0269(11) -0.0038(10) 0.0082(9) -0.0056(10)
O22 0.0464(10) 0.0320(9) 0.0294(8) -0.0006(7) 0.0129(7) 0.0064(8)
C23 0.0355(13) 0.0292(12) 0.0402(13) -0.0068(10) 0.0065(10) 0.0004(11)
C24 0.0301(12) 0.0282(12) 0.0395(12) 0.0041(10) 0.0109(10) -0.0006(11)
N25 0.0272(10) 0.0388(11) 0.0366(10) 0.0069(9) 0.0134(8) 0.0027(9)
C26 0.0294(12) 0.0280(12) 0.0293(11) 0.0025(10) 0.0117(9) 0.0006(11)
C27 0.0394(13) 0.0252(12) 0.0272(11) -0.0009(9) 0.0153(10) 0.0000(11)
C28 0.0413(14) 0.0306(13) 0.0323(12) 0.0021(10) 0.0072(11) 0.0075(12)
C29 0.0328(13) 0.0405(14) 0.0288(11) 0.0006(11) 0.0058(9) 0.0037(12)
C30 0.0312(12) 0.0350(13) 0.0268(11) -0.0009(10) 0.0127(9) -0.0002(11)
C31 0.0313(12) 0.0285(12) 0.0302(11) 0.0042(9) 0.0123(9) 0.0026(10)
O32 0.0471(10) 0.0230(8) 0.0389(8) 0.0044(7) 0.0129(7) -0.0009(8)
C33 0.0607(17) 0.0261(13) 0.0503(15) 0.0071(11) 0.0186(13) 0.0033(12)
C34 0.0362(13) 0.0415(14) 0.0330(12) -0.0022(11) 0.0130(10) -0.0100(12)
C35 0.0417(17) 0.065(2) 0.093(2) 0.0079(18) 0.0110(16) -0.0181(16)
C36 0.0665(19) 0.0448(16) 0.0464(15) 0.0001(12) 0.0172(13) -0.0240(14)
C37 0.082(2) 0.0449(16) 0.0606(18) -0.0165(14) 0.0373(16) -0.0234(16)

loop_
_atom_type_symbol
_atom_type_description
_atom_type_scat_dispersion_real
_atom_type_scat_dispersion_imag
_atom_type_scat_source
C C 0.0033 0.0016 'International Tables Vol C Tables 4.2.6.8 and 6.1.1.4'
H H 0.0000 0.0000 'International Tables Vol C Tables 4.2.6.8 and 6.1.1.4'
N N 0.0061 0.0033 'International Tables Vol C Tables 4.2.6.8 and 6.1.1.4'
O O 0.0106 0.0060 'International Tables Vol C Tables 4.2.6.8 and 6.1.1.4'

loop_
_geom_angle_atom_site_label_1
_geom_angle_atom_site_label_2
_geom_angle_atom_site_label_3
_geom_angle
C2 O1 C5 105.10(16)
N3 C2 O1 118.54(19)
N3 C2 C18 126.3(2)
O1 C2 C18 115.13(17)
C2 N3 C4 106.91(18)
N3 C4 C6 110.60(17)
N3 C4 C5 103.95(16)
C6 C4 C5 113.67(18)
N3 C4 H4 109.4
C6 C4 H4 109.4
C5 C4 H4 109.6
O1 C5 C4 103.71(17)
O1 C5 H5A 111.4
C4 C5 H5A 111.5
O1 C5 H5B 110.6
C4 C5 H5B 110.4
H5A C5 H5B 109.2
C11 C6 C7 118.77(18)
C11 C6 C4 122.05(18)
C7 C6 C4 119.17(18)
O12 C7 C8 124.36(19)
O12 C7 C6 115.49(18)
C8 C7 C6 120.15(19)
C7 C8 C9 119.64(19)
C7 C8 H8 120.1
C9 C8 H8 120.3
C10 C9 C8 121.72(19)
C10 C9 H9 118.8
C8 C9 H9 119.4
C9 C10 C11 116.90(19)
C9 C10 C14 124.02(18)
C11 C10 C14 119.08(18)
C6 C11 C10 122.81(19)
C6 C11 H11 118.7
C10 C11 H11 118.5
C7 O12 C13 116.78(16)
O12 C13 H13A 109.9
O12 C13 H13B 109.4
H13A C13 H13B 109.5
O12 C13 H13C 109.0
H13A C13 H13C 109.5
H13B C13 H13C 109.5
C10 C14 C15 111.76(19)
C10 C14 C16 109.63(17)
C15 C14 C16 107.7(2)
C10 C14 C17 108.90(19)
C15 C14 C17 109.2(2)
C16 C14 C17 109.6(2)
C14 C15 H15A 109.1
C14 C15 H15B 109.5
H15A C15 H15B 109.5
C14 C15 H15C 109.8
H15A C15 H15C 109.5
H15B C15 H15C 109.5
C14 C16 H16A 110.1
C14 C16 H16B 108.8
H16A C16 H16B 109.5
C14 C16 H16C 109.5
H16A C16 H16C 109.5
H16B C16 H16C 109.5
C14 C17 H17A 110.7
C14 C17 H17B 109.1
H17A C17 H17B 109.5
C14 C17 H17C 108.6
H17A C17 H17C 109.5
H17B C17 H17C 109.5
C2 C18 C21 110.66(17)
C2 C18 C19 110.31(18)
C21 C18 C19 107.02(18)
C2 C18 C20 108.29(18)
C21 C18 C20 109.71(18)
C19 C18 C20 110.85(19)
C18 C19 H19A 109.6
C18 C19 H19B 109.4
H19A C19 H19B 109.5
C18 C19 H19C 109.4
H19A C19 H19C 109.5
H19B C19 H19C 109.5
C18 C20 H20A 110.1
C18 C20 H20B 109.2
H20A C20 H20B 109.5
C18 C20 H20C 109.0
H20A C20 H20C 109.5
H20B C20 H20C 109.5
N25 C21 O22 119.11(19)
N25 C21 C18 126.17(19)
O22 C21 C18 114.59(17)
C21 O22 C23 105.06(16)
O22 C23 C24 104.09(17)
O22 C23 H23A 111.3
C24 C23 H23A 112.1
O22 C23 H23B 110.5
C24 C23 H23B 109.7
H23A C23 H23B 109.1
N25 C24 C26 110.15(18)
N25 C24 C23 103.84(17)
C26 C24 C23 114.53(18)
N25 C24 H24 109.0
C26 C24 H24 109.9
C23 C24 H24 109.2
C21 N25 C24 106.57(17)
C31 C26 C27 118.65(19)
C31 C26 C24 120.8(2)
C27 C26 C24 120.5(2)
O32 C27 C28 123.9(2)
O32 C27 C26 116.43(19)
C28 C27 C26 119.7(2)
C27 C28 C29 119.9(2)
C27 C28 H28 119.1
C29 C28 H28 121.0
C30 C29 C28 122.4(2)
C30 C29 H29 118.7
C28 C29 H29 118.9
C29 C30 C31 116.3(2)
C29 C30 C34 122.75(19)
C31 C30 C34 120.8(2)
C26 C31 C30 123.0(2)
C26 C31 H31 118.5
C30 C31 H31 118.5
C27 O32 C33 117.40(17)
O32 C33 H33A 109.7
O32 C33 H33B 109.5
H33A C33 H33B 109.5
O32 C33 H33C 109.3
H33A C33 H33C 109.5
H33B C33 H33C 109.5
C36 C34 C37 109.0(2)
C36 C34 C30 111.42(18)
C37 C34 C30 108.80(18)
C36 C34 C35 107.7(2)
C37 C34 C35 109.0(2)
C30 C34 C35 110.9(2)
C34 C35 H35A 110.6
C34 C35 H35B 108.8
H35A C35 H35B 109.5
C34 C35 H35C 108.9
H35A C35 H35C 109.5
H35B C35 H35C 109.5
C34 C36 H36A 109.7
C34 C36 H36B 109.2
H36A C36 H36B 109.5
C34 C36 H36C 109.6
H36A C36 H36C 109.5
H36B C36 H36C 109.5
C34 C37 H37A 111.0
C34 C37 H37B 108.3
H37A C37 H37B 109.5
C34 C37 H37C 109.0
H37A C37 H37C 109.5
H37B C37 H37C 109.5

loop_
_geom_bond_atom_site_label_1
_geom_bond_atom_site_label_2
_geom_bond_distance
O1 C2 1.372(3)
O1 C5 1.452(3)
C2 N3 1.258(3)
C2 C18 1.502(3)
N3 C4 1.474(3)
C4 C6 1.516(3)
C4 C5 1.538(3)
C4 H4 0.9600
C5 H5A 0.9601
C5 H5B 0.9599
C6 C11 1.374(3)
C6 C7 1.397(3)
C7 O12 1.374(2)
C7 C8 1.383(3)
C8 C9 1.398(3)
C8 H8 0.9600
C9 C10 1.382(3)
C9 H9 0.9601
C10 C11 1.406(3)
C10 C14 1.525(3)
C11 H11 0.9600
O12 C13 1.423(3)
C13 H13A 0.9600
C13 H13B 0.9600
C13 H13C 0.9601
C14 C15 1.525(3)
C14 C16 1.530(3)
C14 C17 1.534(3)
C15 H15A 0.9600
C15 H15B 0.9599
C15 H15C 0.9600
C16 H16A 0.9599
C16 H16B 0.9600
C16 H16C 0.9601
C17 H17A 0.9600
C17 H17B 0.9600
C17 H17C 0.9599
C18 C21 1.511(3)
C18 C19 1.529(3)
C18 C20 1.534(3)
C19 H19A 0.9600
C19 H19B 0.9600
C19 H19C 0.9600
C20 H20A 0.9599
C20 H20B 0.9600
C20 H20C 0.9600
C21 N25 1.262(3)
C21 O22 1.362(2)
O22 C23 1.451(3)
C23 C24 1.539(3)
C23 H23A 0.9600
C23 H23B 0.9600
C24 N25 1.479(3)
C24 C26 1.512(3)
C24 H24 0.9600
C26 C31 1.384(3)
C26 C27 1.396(3)
C27 O32 1.373(3)
C27 C28 1.384(3)
C28 C29 1.388(3)
C28 H28 0.9600
C29 C30 1.380(3)
C29 H29 0.9601
C30 C31 1.401(3)
C30 C34 1.533(3)
C31 H31 0.9599
O32 C33 1.435(3)
C33 H33A 0.9600
C33 H33B 0.9600
C33 H33C 0.9600
C34 C36 1.521(3)
C34 C37 1.534(3)
C34 C35 1.534(3)
C35 H35A 0.9600
C35 H35B 0.9600
C35 H35C 0.9600
C36 H36A 0.9601
C36 H36B 0.9600
C36 H36C 0.9599
C37 H37A 0.9599
C37 H37B 0.9600
C37 H37C 0.9601

loop_
_geom_torsion_atom_site_label_1
_geom_torsion_atom_site_label_2
_geom_torsion_atom_site_label_3
_geom_torsion_atom_site_label_4
_geom_torsion
C5 O1 C2 N3 -6.0(2)
C5 O1 C2 C18 171.91(17)
O1 C2 N3 C4 -3.1(2)
C18 C2 N3 C4 179.30(18)
C2 N3 C4 C6 -112.19(19)
C2 N3 C4 C5 10.2(2)
C2 O1 C5 C4 11.6(2)
N3 C4 C5 O1 -13.2(2)
C6 C4 C5 O1 107.1(2)
N3 C4 C6 C11 11.3(3)
C5 C4 C6 C11 -105.2(2)
N3 C4 C6 C7 -169.58(18)
C5 C4 C6 C7 73.9(2)
C11 C6 C7 O12 179.60(18)
C4 C6 C7 O12 0.5(3)
C11 C6 C7 C8 -0.6(3)
C4 C6 C7 C8 -179.68(19)
O12 C7 C8 C9 -179.13(18)
C6 C7 C8 C9 1.0(3)
C7 C8 C9 C10 -0.6(3)
C8 C9 C10 C11 -0.4(3)
C8 C9 C10 C14 179.4(2)
C7 C6 C11 C10 -0.4(3)
C4 C6 C11 C10 178.7(2)
C9 C10 C11 C6 0.9(3)
C14 C10 C11 C6 -178.93(19)
C8 C7 O12 C13 -4.7(3)
C6 C7 O12 C13 175.11(19)
C9 C10 C14 C15 -4.6(3)
C11 C10 C14 C15 175.2(2)
C9 C10 C14 C16 -124.0(2)
C11 C10 C14 C16 55.8(3)
C9 C10 C14 C17 116.1(2)
C11 C10 C14 C17 -64.1(3)
N3 C2 C18 C21 -133.1(2)
O1 C2 C18 C21 49.1(2)
N3 C2 C18 C19 -14.9(3)
O1 C2 C18 C19 167.39(18)
N3 C2 C18 C20 106.6(2)
O1 C2 C18 C20 -71.1(2)
C2 C18 C21 N25 -135.8(2)
C19 C18 C21 N25 104.0(2)
C20 C18 C21 N25 -16.3(3)
C2 C18 C21 O22 48.3(2)
C19 C18 C21 O22 -71.9(2)
C20 C18 C21 O22 167.74(18)
N25 C21 O22 C23 -6.7(3)
C18 C21 O22 C23 169.55(17)
C21 O22 C23 C24 10.6(2)
O22 C23 C24 N25 -11.1(2)
O22 C23 C24 C26 109.0(2)
O22 C21 N25 C24 -1.0(3)
C18 C21 N25 C24 -176.70(19)
C26 C24 N25 C21 -115.4(2)
C23 C24 N25 C21 7.7(2)
N25 C24 C26 C31 44.0(3)
C23 C24 C26 C31 -72.6(3)
N25 C24 C26 C27 -136.05(19)
C23 C24 C26 C27 107.4(2)
C31 C26 C27 O32 177.85(18)
C24 C26 C27 O32 -2.1(3)
C31 C26 C27 C28 -2.1(3)
C24 C26 C27 C28 177.95(19)
O32 C27 C28 C29 -177.88(19)
C26 C27 C28 C29 2.1(3)
C27 C28 C29 C30 -0.1(3)
C28 C29 C30 C31 -1.7(3)
C28 C29 C30 C34 -178.6(2)
C27 C26 C31 C30 0.2(3)
C24 C26 C31 C30 -179.85(19)
C29 C30 C31 C26 1.7(3)
C34 C30 C31 C26 178.61(19)
C28 C27 O32 C33 -6.3(3)
C26 C27 O32 C33 173.76(19)
C29 C30 C34 C36 -139.1(2)
C31 C30 C34 C36 44.1(3)
C29 C30 C34 C37 100.7(3)
C31 C30 C34 C37 -76.0(3)
C29 C30 C34 C35 -19.2(3)
C31 C30 C34 C35 164.1(2)

loop_
_cod_related_entry_id
_cod_related_entry_code
_cod_related_entry_database
1 21200188 ChemSpider
